data_7708413
loop_
_publ_author_name
'Ondrej, Barta'
'Cisarova, Ivana'
'\<St\<epni\<cka, Petr'

_publ_section_title
;
 The protonation state governs the coordination of phosphinoferrocene
 guanidines
;
_journal_name_full 'Dalton Transactions'
_journal_paper_doi 10.1039/D1DT02884G
_journal_year 2021
_chemical_formula_moiety 'C29 H33 Cl Fe N3 P Pd, C4 H10 O'
_chemical_formula_sum 'C33 H43 Cl Fe N3 O P Pd'
_chemical_formula_weight 726.37
_space_group_crystal_system monoclinic
_space_group_IT_number 14
_space_group_name_Hall '-P 2yn'
_space_group_name_H-M_alt 'P 1 21/n 1'
_atom_sites_solution_hydrogens mixed
_atom_sites_solution_primary direct
_atom_sites_solution_secondary difmap
_audit_creation_method SHELXL-2017/1
_audit_update_record
;
2021-08-25 deposited with the CCDC.	2021-09-24 downloaded from the CCDC.
;
_cell_angle_alpha 90
_cell_angle_beta 101.1270(10)
_cell_angle_gamma 90
_cell_formula_units_Z 4
_cell_length_a 13.2618(6)
_cell_length_b 11.2018(5)
_cell_length_c 21.9932(10)
_cell_measurement_reflns_used 9579
_cell_measurement_temperature 120(2)
_cell_measurement_theta_max 27.53
_cell_measurement_theta_min 2.47
_cell_volume 3205.8(3)
_computing_cell_refinement 'SAINT V8.38A (Bruker AXS Inc., 2017)'
_computing_data_collection 'Bruker Instrument Service vV6.2.10'
_computing_data_reduction 'SAINT V8.38A (Bruker AXS Inc., 2017)'
_computing_molecular_graphics 'PLATON (Spek, 2017)'
_computing_publication_material 'PLATON (Spek, 2017)'
_computing_structure_refinement 'SHELXL-2017/1 (Sheldrick, 2017)'
_computing_structure_solution 'SHELXT 2014/5 (Sheldrick, 2014)'
_diffrn_ambient_temperature 120(2)
_diffrn_measured_fraction_theta_full 0.998
_diffrn_measured_fraction_theta_max 0.997
_diffrn_measurement_device_type 'Bruker D8 VENTURE Kappa Duo PHOTON 100 CMOS'
_diffrn_measurement_method '\f and \w scans'
_diffrn_radiation_monochromator 'Quazar Mo multilayer optic'
_diffrn_radiation_source 'I\mS micro-focus sealed tube'
_diffrn_radiation_type MoK\a
_diffrn_radiation_wavelength 0.71073
_diffrn_reflns_av_R_equivalents 0.0202
_diffrn_reflns_av_unetI/netI 0.0148
_diffrn_reflns_Laue_measured_fraction_full 0.998
_diffrn_reflns_Laue_measured_fraction_max 0.997
_diffrn_reflns_limit_h_max 17
_diffrn_reflns_limit_h_min -17
_diffrn_reflns_limit_k_max 14
_diffrn_reflns_limit_k_min -14
_diffrn_reflns_limit_l_max 28
_diffrn_reflns_limit_l_min -24
_diffrn_reflns_number 48171
_diffrn_reflns_point_group_measured_fraction_full 0.998
_diffrn_reflns_point_group_measured_fraction_max 0.997
_diffrn_reflns_theta_full 25.242
_diffrn_reflns_theta_max 27.541
_diffrn_reflns_theta_min 2.465
_exptl_absorpt_coefficient_mu 1.177
_exptl_absorpt_correction_T_max 0.84
_exptl_absorpt_correction_T_min 0.78
_exptl_absorpt_correction_type multi-scan
_exptl_absorpt_process_details 'SADABS-2016/2 - Bruker AXS'
_exptl_crystal_colour red
_exptl_crystal_density_diffrn 1.505
_exptl_crystal_description prism
_exptl_crystal_F_000 1496
_exptl_crystal_size_max 0.30
_exptl_crystal_size_mid 0.22
_exptl_crystal_size_min 0.16
_refine_diff_density_max 0.396
_refine_diff_density_min -0.766
_refine_diff_density_rms 0.068
_refine_ls_extinction_method none
_refine_ls_goodness_of_fit_ref 1.089
_refine_ls_hydrogen_treatment constr
_refine_ls_matrix_type full
_refine_ls_number_parameters 376
_refine_ls_number_reflns 7383
_refine_ls_number_restraints 0
_refine_ls_restrained_S_all 1.089
_refine_ls_R_factor_all 0.0222
_refine_ls_R_factor_gt 0.0200
_refine_ls_shift/su_max 0.004
_refine_ls_shift/su_mean 0.000
_refine_ls_structure_factor_coef Fsqd
_refine_ls_weighting_details 'w=1/[\s^2^(Fo^2^)+(0.0248P)^2^+2.0530P] where P=(Fo^2^+2Fc^2^)/3'
_refine_ls_weighting_scheme calc
_refine_ls_wR_factor_gt 0.0497
_refine_ls_wR_factor_ref 0.0513
_reflns_Friedel_coverage 0.000
_reflns_number_gt 6938
_reflns_number_total 7383
_reflns_threshold_expression 'I > 2\s(I)'
_cod_data_source_file d1dt02884g2.cif
_cod_data_source_block ob346
_cod_original_sg_symbol_H-M 'P 21/n'
_cod_database_code 7708413
_shelx_shelxl_version_number 2017/1
_shelx_space_group_comment
;
The symmetry employed for this shelxl refinement is uniquely defined
by the following loop, which should always be used as a source of
symmetry information in preference to the above space-group names.
They are only intended as comments.
;
_shelx_estimated_absorpt_t_min 0.719
_shelx_estimated_absorpt_t_max 0.834

loop_
_space_group_symop_operation_xyz
'x, y, z'
'-x+1/2, y+1/2, -z+1/2'
'-x, -y, -z'
'x-1/2, -y-1/2, z-1/2'

loop_
_atom_site_label
_atom_site_type_symbol
_atom_site_fract_x
_atom_site_fract_y
_atom_site_fract_z
_atom_site_U_iso_or_equiv
_atom_site_adp_type
_atom_site_occupancy
_atom_site_site_symmetry_order
_atom_site_calc_flag
_atom_site_refinement_flags_posn
_atom_site_refinement_flags_adp
_atom_site_refinement_flags_occupancy
_atom_site_disorder_assembly
_atom_site_disorder_group
Pd Pd 0.50769(2) 0.50892(2) 0.30499(2) 0.00884(4) Uani 1 1 d . . . . .
Fe Fe 0.69998(2) 0.34474(2) 0.22143(2) 0.01127(5) Uani 1 1 d . . . . .
P P 0.62707(3) 0.38567(3) 0.35739(2) 0.00889(7) Uani 1 1 d . . . . .
Cl1 Cl 0.53100(3) 0.65271(3) 0.38202(2) 0.01652(7) Uani 1 1 d . . . . .
N1 N 0.47070(9) 0.41245(10) 0.22397(5) 0.0106(2) Uani 1 1 d . . . . .
N2 N 0.39341(9) 0.58275(11) 0.23878(5) 0.0144(2) Uani 1 1 d . . . . .
N3 N 0.36025(10) 0.50293(10) 0.13650(5) 0.0132(2) Uani 1 1 d . . . . .
H3N H 0.329887 0.571182 0.120698 0.016 Uiso 1 1 d R U . . .
C1 C 0.72833(10) 0.36323(12) 0.31485(6) 0.0115(2) Uani 1 1 d . . . . .
C2 C 0.77772(11) 0.45710(13) 0.28679(6) 0.0156(3) Uani 1 1 d . . . . .
H2 H 0.765706 0.540306 0.289791 0.019 Uiso 1 1 calc R U . . .
C3 C 0.84795(11) 0.40259(15) 0.25368(7) 0.0196(3) Uani 1 1 d . . . . .
H3 H 0.891217 0.443619 0.230897 0.024 Uiso 1 1 calc R U . . .
C4 C 0.84250(11) 0.27658(15) 0.26039(7) 0.0190(3) Uani 1 1 d . . . . .
H4 H 0.881085 0.219186 0.242742 0.023 Uiso 1 1 calc R U . . .
C5 C 0.76897(11) 0.25136(13) 0.29826(6) 0.0144(3) Uani 1 1 d . . . . .
H5 H 0.750190 0.174355 0.310355 0.017 Uiso 1 1 calc R U . . .
C6 C 0.54537(10) 0.37458(12) 0.18955(6) 0.0112(2) Uani 1 1 d . . . . .
C7 C 0.60637(11) 0.45000(13) 0.15848(6) 0.0151(3) Uani 1 1 d . . . . .
H7 H 0.605156 0.534792 0.158065 0.018 Uiso 1 1 calc R U . . .
C8 C 0.66899(12) 0.37663(15) 0.12839(6) 0.0187(3) Uani 1 1 d . . . . .
H8 H 0.716713 0.403876 0.104345 0.022 Uiso 1 1 calc R U . . .
C9 C 0.64791(12) 0.25489(14) 0.14047(7) 0.0182(3) Uani 1 1 d . . . . .
H9 H 0.678985 0.186995 0.125869 0.022 Uiso 1 1 calc R U . . .
C10 C 0.57158(11) 0.25324(13) 0.17851(6) 0.0141(3) Uani 1 1 d . . . . .
H10 H 0.543296 0.184034 0.193741 0.017 Uiso 1 1 calc R U . . .
C11 C 0.69221(10) 0.42184(12) 0.43585(6) 0.0109(2) Uani 1 1 d . . . . .
C12 C 0.79864(11) 0.43417(13) 0.45118(6) 0.0147(3) Uani 1 1 d . . . . .
H12 H 0.838445 0.430237 0.419659 0.018 Uiso 1 1 calc R U . . .
C13 C 0.84692(12) 0.45224(14) 0.51265(7) 0.0186(3) Uani 1 1 d . . . . .
H13 H 0.919550 0.459982 0.522961 0.022 Uiso 1 1 calc R U . . .
C14 C 0.78911(13) 0.45893(14) 0.55868(7) 0.0198(3) Uani 1 1 d . . . . .
H14 H 0.822206 0.470627 0.600572 0.024 Uiso 1 1 calc R U . . .
C15 C 0.68284(12) 0.44857(13) 0.54372(7) 0.0174(3) Uani 1 1 d . . . . .
H15 H 0.643293 0.453947 0.575323 0.021 Uiso 1 1 calc R U . . .
C16 C 0.63427(11) 0.43034(12) 0.48250(6) 0.0139(3) Uani 1 1 d . . . . .
H16 H 0.561553 0.423634 0.472348 0.017 Uiso 1 1 calc R U . . .
C17 C 0.58100(10) 0.23407(12) 0.36595(6) 0.0112(2) Uani 1 1 d . . . . .
C18 C 0.49693(10) 0.18984(12) 0.32413(6) 0.0132(3) Uani 1 1 d . . . . .
H18 H 0.460255 0.240348 0.292787 0.016 Uiso 1 1 calc R U . . .
C19 C 0.46658(11) 0.07147(13) 0.32827(7) 0.0164(3) Uani 1 1 d . . . . .
H19 H 0.409578 0.041530 0.299364 0.020 Uiso 1 1 calc R U . . .
C20 C 0.51872(12) -0.00309(12) 0.37415(7) 0.0166(3) Uani 1 1 d . . . . .
H20 H 0.498241 -0.083981 0.376416 0.020 Uiso 1 1 calc R U . . .
C21 C 0.60094(12) 0.04155(13) 0.41661(7) 0.0183(3) Uani 1 1 d . . . . .
H21 H 0.635933 -0.008513 0.448732 0.022 Uiso 1 1 calc R U . . .
C22 C 0.63270(11) 0.15939(13) 0.41256(7) 0.0163(3) Uani 1 1 d . . . . .
H22 H 0.689683 0.188987 0.441595 0.020 Uiso 1 1 calc R U . . .
C23 C 0.40454(10) 0.50239(11) 0.19731(6) 0.0108(3) Uani 1 1 d . . . . .
C24 C 0.31304(11) 0.67321(12) 0.23286(6) 0.0141(3) Uani 1 1 d . . . . .
H24 H 0.262994 0.659781 0.193215 0.017 Uiso 1 1 calc R U . . .
C25 C 0.35789(14) 0.79812(14) 0.23212(8) 0.0265(3) Uani 1 1 d . . . . .
H25A H 0.409714 0.810553 0.269855 0.040 Uiso 1 1 calc R U . . .
H25B H 0.302945 0.857288 0.230272 0.040 Uiso 1 1 calc R U . . .
H25C H 0.389882 0.806962 0.195758 0.040 Uiso 1 1 calc R U . . .
C26 C 0.25712(12) 0.65950(14) 0.28697(7) 0.0199(3) Uani 1 1 d . . . . .
H26A H 0.228922 0.578608 0.286848 0.030 Uiso 1 1 calc R U . . .
H26B H 0.201067 0.717750 0.282779 0.030 Uiso 1 1 calc R U . . .
H26C H 0.305464 0.673322 0.326032 0.030 Uiso 1 1 calc R U . . .
C27 C 0.33268(11) 0.39359(12) 0.10012(6) 0.0135(3) Uani 1 1 d . . . . .
H27 H 0.362677 0.324005 0.125884 0.016 Uiso 1 1 calc R U . . .
C28 C 0.37717(13) 0.39480(15) 0.04143(7) 0.0224(3) Uani 1 1 d . . . . .
H28A H 0.346722 0.460626 0.014716 0.034 Uiso 1 1 calc R U . . .
H28B H 0.361667 0.318940 0.019407 0.034 Uiso 1 1 calc R U . . .
H28C H 0.451813 0.405596 0.052302 0.034 Uiso 1 1 calc R U . . .
C29 C 0.21612(11) 0.37978(14) 0.08629(7) 0.0193(3) Uani 1 1 d . . . . .
H29A H 0.190703 0.378748 0.125267 0.029 Uiso 1 1 calc R U . . .
H29B H 0.197610 0.304806 0.063945 0.029 Uiso 1 1 calc R U . . .
H29C H 0.185139 0.446892 0.060751 0.029 Uiso 1 1 calc R U . . .
O1S O 0.31142(8) 0.73473(9) 0.06334(5) 0.0176(2) Uani 1 1 d . . . . .
C1S C 0.40331(12) 0.73696(14) 0.03845(7) 0.0203(3) Uani 1 1 d . . . . .
H1S1 H 0.399972 0.802716 0.008048 0.024 Uiso 1 1 calc R U . . .
H1S2 H 0.410991 0.660773 0.016985 0.024 Uiso 1 1 calc R U . . .
C2S C 0.49336(13) 0.75508(16) 0.09069(8) 0.0277(4) Uani 1 1 d . . . . .
H2S1 H 0.490013 0.835174 0.108110 0.042 Uiso 1 1 calc R U . . .
H2S2 H 0.557378 0.746607 0.075069 0.042 Uiso 1 1 calc R U . . .
H2S3 H 0.491415 0.695260 0.122959 0.042 Uiso 1 1 calc R U . . .
C3S C 0.22146(11) 0.74217(14) 0.01574(7) 0.0179(3) Uani 1 1 d . . . . .
H3S1 H 0.220510 0.675394 -0.013857 0.021 Uiso 1 1 calc R U . . .
H3S2 H 0.221646 0.818105 -0.007273 0.021 Uiso 1 1 calc R U . . .
C4S C 0.12789(12) 0.73618(15) 0.04500(8) 0.0243(3) Uani 1 1 d . . . . .
H4S1 H 0.127076 0.659774 0.066613 0.036 Uiso 1 1 calc R U . . .
H4S2 H 0.065847 0.743065 0.012768 0.036 Uiso 1 1 calc R U . . .
H4S3 H 0.129835 0.801789 0.074683 0.036 Uiso 1 1 calc R U . . .

loop_
_atom_site_aniso_label
_atom_site_aniso_U_11
_atom_site_aniso_U_22
_atom_site_aniso_U_33
_atom_site_aniso_U_23
_atom_site_aniso_U_13
_atom_site_aniso_U_12
Pd 0.01042(6) 0.00834(5) 0.00723(5) -0.00088(3) 0.00038(4) 0.00159(3)
Fe 0.01152(9) 0.01386(10) 0.00863(9) -0.00039(7) 0.00249(7) 0.00158(7)
P 0.00990(15) 0.00871(15) 0.00760(14) -0.00035(12) 0.00057(12) 0.00060(12)
Cl1 0.02183(17) 0.01321(15) 0.01273(15) -0.00501(12) -0.00111(12) 0.00259(12)
N1 0.0129(5) 0.0109(5) 0.0075(5) -0.0016(4) 0.0003(4) 0.0021(4)
N2 0.0156(6) 0.0147(6) 0.0107(5) -0.0028(4) -0.0027(4) 0.0058(5)
N3 0.0192(6) 0.0095(5) 0.0094(5) -0.0010(4) -0.0009(5) 0.0027(4)
C1 0.0103(6) 0.0143(6) 0.0090(6) -0.0003(5) -0.0001(5) 0.0008(5)
C2 0.0157(7) 0.0177(7) 0.0133(6) -0.0012(5) 0.0023(5) -0.0042(6)
C3 0.0122(6) 0.0317(8) 0.0154(7) -0.0004(6) 0.0039(5) -0.0039(6)
C4 0.0122(6) 0.0296(8) 0.0147(7) -0.0024(6) 0.0016(5) 0.0064(6)
C5 0.0146(6) 0.0166(7) 0.0115(6) 0.0001(5) 0.0008(5) 0.0047(5)
C6 0.0118(6) 0.0128(6) 0.0080(6) -0.0009(5) -0.0003(5) 0.0018(5)
C7 0.0166(7) 0.0162(7) 0.0121(6) 0.0035(5) 0.0019(5) 0.0012(5)
C8 0.0186(7) 0.0288(8) 0.0092(6) 0.0029(6) 0.0036(5) 0.0028(6)
C9 0.0199(7) 0.0234(8) 0.0108(6) -0.0059(5) 0.0014(5) 0.0059(6)
C10 0.0156(6) 0.0131(6) 0.0126(6) -0.0029(5) -0.0001(5) 0.0014(5)
C11 0.0143(6) 0.0082(6) 0.0095(6) 0.0000(5) 0.0002(5) 0.0005(5)
C12 0.0151(7) 0.0146(7) 0.0141(6) -0.0008(5) 0.0018(5) 0.0008(5)
C13 0.0160(7) 0.0195(7) 0.0175(7) -0.0024(6) -0.0038(6) -0.0019(6)
C14 0.0284(8) 0.0179(7) 0.0105(6) -0.0010(5) -0.0028(6) -0.0014(6)
C15 0.0274(8) 0.0141(7) 0.0115(6) -0.0001(5) 0.0056(6) -0.0012(6)
C16 0.0159(6) 0.0125(6) 0.0136(6) 0.0004(5) 0.0036(5) -0.0009(5)
C17 0.0121(6) 0.0103(6) 0.0115(6) -0.0003(5) 0.0033(5) 0.0007(5)
C18 0.0129(6) 0.0133(6) 0.0131(6) 0.0004(5) 0.0015(5) 0.0010(5)
C19 0.0153(7) 0.0149(7) 0.0188(7) -0.0032(5) 0.0025(5) -0.0028(5)
C20 0.0205(7) 0.0100(6) 0.0213(7) -0.0002(5) 0.0090(6) -0.0007(5)
C21 0.0221(7) 0.0139(7) 0.0182(7) 0.0044(6) 0.0020(6) 0.0038(6)
C22 0.0170(7) 0.0142(7) 0.0157(7) 0.0016(5) -0.0016(5) -0.0002(5)
C23 0.0113(6) 0.0095(6) 0.0113(6) -0.0006(5) 0.0015(5) -0.0015(5)
C24 0.0157(6) 0.0134(6) 0.0118(6) -0.0015(5) -0.0006(5) 0.0055(5)
C25 0.0366(9) 0.0130(7) 0.0305(9) 0.0021(6) 0.0080(7) 0.0032(6)
C26 0.0176(7) 0.0257(8) 0.0161(7) -0.0035(6) 0.0026(6) 0.0038(6)
C27 0.0167(7) 0.0114(6) 0.0111(6) -0.0028(5) -0.0005(5) 0.0008(5)
C28 0.0246(8) 0.0269(8) 0.0160(7) -0.0076(6) 0.0045(6) -0.0007(6)
C29 0.0182(7) 0.0188(7) 0.0192(7) -0.0011(6) -0.0007(6) -0.0012(6)
O1S 0.0162(5) 0.0205(5) 0.0159(5) 0.0052(4) 0.0026(4) 0.0016(4)
C1S 0.0197(7) 0.0190(7) 0.0234(8) 0.0001(6) 0.0073(6) -0.0009(6)
C2S 0.0204(8) 0.0290(9) 0.0332(9) 0.0076(7) 0.0034(7) -0.0036(7)
C3S 0.0183(7) 0.0176(7) 0.0169(7) -0.0003(5) 0.0012(6) -0.0013(6)
C4S 0.0199(7) 0.0244(8) 0.0292(8) 0.0072(7) 0.0066(6) 0.0006(6)

loop_
_atom_type_symbol
_atom_type_description
_atom_type_scat_dispersion_real
_atom_type_scat_dispersion_imag
_atom_type_scat_source
C C 0.0033 0.0016 'International Tables Vol C Tables 4.2.6.8 and 6.1.1.4'
H H 0.0000 0.0000 'International Tables Vol C Tables 4.2.6.8 and 6.1.1.4'
Cl Cl 0.1484 0.1585 'International Tables Vol C Tables 4.2.6.8 and 6.1.1.4'
Fe Fe 0.3463 0.8444 'International Tables Vol C Tables 4.2.6.8 and 6.1.1.4'
N N 0.0061 0.0033 'International Tables Vol C Tables 4.2.6.8 and 6.1.1.4'
O O 0.0106 0.0060 'International Tables Vol C Tables 4.2.6.8 and 6.1.1.4'
P P 0.1023 0.0942 'International Tables Vol C Tables 4.2.6.8 and 6.1.1.4'
Pd Pd -0.9988 1.0072 'International Tables Vol C Tables 4.2.6.8 and 6.1.1.4'

loop_
_geom_angle_atom_site_label_1
_geom_angle_atom_site_label_2
_geom_angle_atom_site_label_3
_geom_angle
_geom_angle_site_symmetry_1
_geom_angle_site_symmetry_3
_geom_angle_publ_flag
N1 Pd N2 65.14(4) . . ?
N1 Pd P 98.51(3) . . ?
N2 Pd P 163.57(3) . . ?
N1 Pd Cl1 166.83(3) . . ?
N2 Pd Cl1 102.35(3) . . ?
P Pd Cl1 94.069(13) . . ?
N1 Pd C23 33.80(4) . . ?
N2 Pd C23 31.60(4) . . ?
P Pd C23 132.23(3) . . ?
Cl1 Pd C23 133.30(3) . . ?
C1 Fe C2 41.51(5) . . ?
C1 Fe C8 164.01(6) . . ?
C2 Fe C8 125.23(6) . . ?
C1 Fe C7 126.64(6) . . ?
C2 Fe C7 106.27(6) . . ?
C8 Fe C7 40.67(6) . . ?
C1 Fe C9 153.90(6) . . ?
C2 Fe C9 163.52(6) . . ?
C8 Fe C9 40.90(6) . . ?
C7 Fe C9 68.64(6) . . ?
C1 Fe C5 41.36(5) . . ?
C2 Fe C5 69.40(6) . . ?
C8 Fe C5 152.78(6) . . ?
C7 Fe C5 165.80(6) . . ?
C9 Fe C5 119.28(6) . . ?
C1 Fe C10 119.47(6) . . ?
C2 Fe C10 153.53(6) . . ?
C8 Fe C10 68.76(6) . . ?
C7 Fe C10 68.63(6) . . ?
C9 Fe C10 40.89(6) . . ?
C5 Fe C10 108.86(6) . . ?
C1 Fe C3 68.93(6) . . ?
C2 Fe C3 40.76(6) . . ?
C8 Fe C3 106.54(6) . . ?
C7 Fe C3 117.74(6) . . ?
C9 Fe C3 126.44(6) . . ?
C5 Fe C3 68.40(6) . . ?
C10 Fe C3 165.00(6) . . ?
C1 Fe C6 107.81(5) . . ?
C2 Fe C6 118.35(6) . . ?
C8 Fe C6 68.64(6) . . ?
C7 Fe C6 40.78(5) . . ?
C9 Fe C6 68.74(6) . . ?
C5 Fe C6 128.34(6) . . ?
C10 Fe C6 40.81(5) . . ?
C3 Fe C6 152.30(6) . . ?
C1 Fe C4 68.98(6) . . ?
C2 Fe C4 68.73(6) . . ?
C8 Fe C4 118.18(6) . . ?
C7 Fe C4 151.79(6) . . ?
C9 Fe C4 107.90(6) . . ?
C5 Fe C4 40.62(6) . . ?
C10 Fe C4 128.12(6) . . ?
C3 Fe C4 40.36(7) . . ?
C6 Fe C4 166.26(6) . . ?
C1 P C11 105.02(6) . . ?
C1 P C17 102.83(6) . . ?
C11 P C17 102.49(6) . . ?
C1 P Pd 110.05(4) . . ?
C11 P Pd 120.57(4) . . ?
C17 P Pd 114.08(4) . . ?
C23 N1 C6 116.07(11) . . ?
C23 N1 Pd 90.59(8) . . ?
C6 N1 Pd 122.87(8) . . ?
C23 N2 C24 126.43(12) . . ?
C23 N2 Pd 92.86(9) . . ?
C24 N2 Pd 140.09(9) . . ?
C23 N3 C27 123.32(11) . . ?
C23 N3 H3N 117.4 . . ?
C27 N3 H3N 116.8 . . ?
C5 C1 C2 107.69(12) . . ?
C5 C1 P 127.46(11) . . ?
C2 C1 P 124.67(11) . . ?
C5 C1 Fe 70.07(8) . . ?
C2 C1 Fe 69.56(8) . . ?
P C1 Fe 122.09(7) . . ?
C3 C2 C1 107.60(13) . . ?
C3 C2 Fe 70.49(8) . . ?
C1 C2 Fe 68.93(8) . . ?
C3 C2 H2 126.2 . . ?
C1 C2 H2 126.2 . . ?
Fe C2 H2 125.9 . . ?
C4 C3 C2 108.71(13) . . ?
C4 C3 Fe 70.08(8) . . ?
C2 C3 Fe 68.75(8) . . ?
C4 C3 H3 125.6 . . ?
C2 C3 H3 125.6 . . ?
Fe C3 H3 127.1 . . ?
C3 C4 C5 108.12(13) . . ?
C3 C4 Fe 69.56(8) . . ?
C5 C4 Fe 69.00(8) . . ?
C3 C4 H4 125.9 . . ?
C5 C4 H4 125.9 . . ?
Fe C4 H4 127.1 . . ?
C4 C5 C1 107.89(13) . . ?
C4 C5 Fe 70.37(8) . . ?
C1 C5 Fe 68.57(8) . . ?
C4 C5 H5 126.1 . . ?
C1 C5 H5 126.1 . . ?
Fe C5 H5 126.6 . . ?
N1 C6 C7 126.43(12) . . ?
N1 C6 C10 126.07(12) . . ?
C7 C6 C10 107.49(12) . . ?
N1 C6 Fe 128.02(9) . . ?
C7 C6 Fe 68.99(8) . . ?
C10 C6 Fe 69.30(8) . . ?
C8 C7 C6 108.44(13) . . ?
C8 C7 Fe 69.43(8) . . ?
C6 C7 Fe 70.23(8) . . ?
C8 C7 H7 125.8 . . ?
C6 C7 H7 125.8 . . ?
Fe C7 H7 126.1 . . ?
C7 C8 C9 108.25(13) . . ?
C7 C8 Fe 69.90(8) . . ?
C9 C8 Fe 69.80(8) . . ?
C7 C8 H8 125.9 . . ?
C9 C8 H8 125.9 . . ?
Fe C8 H8 126.0 . . ?
C8 C9 C10 107.88(13) . . ?
C8 C9 Fe 69.31(8) . . ?
C10 C9 Fe 69.87(8) . . ?
C8 C9 H9 126.1 . . ?
C10 C9 H9 126.1 . . ?
Fe C9 H9 126.3 . . ?
C9 C10 C6 107.95(13) . . ?
C9 C10 Fe 69.24(8) . . ?
C6 C10 Fe 69.89(8) . . ?
C9 C10 H10 126.0 . . ?
C6 C10 H10 126.0 . . ?
Fe C10 H10 126.4 . . ?
C12 C11 C16 119.34(12) . . ?
C12 C11 P 121.65(10) . . ?
C16 C11 P 118.89(10) . . ?
C11 C12 C13 120.21(13) . . ?
C11 C12 H12 119.9 . . ?
C13 C12 H12 119.9 . . ?
C14 C13 C12 120.08(14) . . ?
C14 C13 H13 120.0 . . ?
C12 C13 H13 120.0 . . ?
C13 C14 C15 120.12(13) . . ?
C13 C14 H14 119.9 . . ?
C15 C14 H14 119.9 . . ?
C14 C15 C16 120.05(14) . . ?
C14 C15 H15 120.0 . . ?
C16 C15 H15 120.0 . . ?
C15 C16 C11 120.18(13) . . ?
C15 C16 H16 119.9 . . ?
C11 C16 H16 119.9 . . ?
C18 C17 C22 119.27(13) . . ?
C18 C17 P 120.26(10) . . ?
C22 C17 P 120.40(10) . . ?
C17 C18 C19 120.00(13) . . ?
C17 C18 H18 120.0 . . ?
C19 C18 H18 120.0 . . ?
C20 C19 C18 120.70(13) . . ?
C20 C19 H19 119.7 . . ?
C18 C19 H19 119.7 . . ?
C21 C20 C19 119.35(13) . . ?
C21 C20 H20 120.3 . . ?
C19 C20 H20 120.3 . . ?
C20 C21 C22 120.48(13) . . ?
C20 C21 H21 119.8 . . ?
C22 C21 H21 119.8 . . ?
C21 C22 C17 120.18(13) . . ?
C21 C22 H22 119.9 . . ?
C17 C22 H22 119.9 . . ?
N2 C23 N3 126.84(12) . . ?
N2 C23 N1 110.56(12) . . ?
N3 C23 N1 122.60(12) . . ?
N2 C23 Pd 55.54(7) . . ?
N3 C23 Pd 172.43(10) . . ?
N1 C23 Pd 55.61(6) . . ?
N2 C24 C25 111.07(12) . . ?
N2 C24 C26 108.48(11) . . ?
C25 C24 C26 110.52(12) . . ?
N2 C24 H24 108.9 . . ?
C25 C24 H24 108.9 . . ?
C26 C24 H24 108.9 . . ?
C24 C25 H25A 109.5 . . ?
C24 C25 H25B 109.5 . . ?
H25A C25 H25B 109.5 . . ?
C24 C25 H25C 109.5 . . ?
H25A C25 H25C 109.5 . . ?
H25B C25 H25C 109.5 . . ?
C24 C26 H26A 109.5 . . ?
C24 C26 H26B 109.5 . . ?
H26A C26 H26B 109.5 . . ?
C24 C26 H26C 109.5 . . ?
H26A C26 H26C 109.5 . . ?
H26B C26 H26C 109.5 . . ?
N3 C27 C28 111.00(12) . . ?
N3 C27 C29 109.23(12) . . ?
C28 C27 C29 112.11(12) . . ?
N3 C27 H27 108.1 . . ?
C28 C27 H27 108.1 . . ?
C29 C27 H27 108.1 . . ?
C27 C28 H28A 109.5 . . ?
C27 C28 H28B 109.5 . . ?
H28A C28 H28B 109.5 . . ?
C27 C28 H28C 109.5 . . ?
H28A C28 H28C 109.5 . . ?
H28B C28 H28C 109.5 . . ?
C27 C29 H29A 109.5 . . ?
C27 C29 H29B 109.5 . . ?
H29A C29 H29B 109.5 . . ?
C27 C29 H29C 109.5 . . ?
H29A C29 H29C 109.5 . . ?
H29B C29 H29C 109.5 . . ?
C1S O1S C3S 111.78(11) . . ?
O1S C1S C2S 108.66(13) . . ?
O1S C1S H1S1 110.0 . . ?
C2S C1S H1S1 110.0 . . ?
O1S C1S H1S2 110.0 . . ?
C2S C1S H1S2 110.0 . . ?
H1S1 C1S H1S2 108.3 . . ?
C1S C2S H2S1 109.5 . . ?
C1S C2S H2S2 109.5 . . ?
H2S1 C2S H2S2 109.5 . . ?
C1S C2S H2S3 109.5 . . ?
H2S1 C2S H2S3 109.5 . . ?
H2S2 C2S H2S3 109.5 . . ?
O1S C3S C4S 108.93(12) . . ?
O1S C3S H3S1 109.9 . . ?
C4S C3S H3S1 109.9 . . ?
O1S C3S H3S2 109.9 . . ?
C4S C3S H3S2 109.9 . . ?
H3S1 C3S H3S2 108.3 . . ?
C3S C4S H4S1 109.5 . . ?
C3S C4S H4S2 109.5 . . ?
H4S1 C4S H4S2 109.5 . . ?
C3S C4S H4S3 109.5 . . ?
H4S1 C4S H4S3 109.5 . . ?
H4S2 C4S H4S3 109.5 . . ?

loop_
_geom_bond_atom_site_label_1
_geom_bond_atom_site_label_2
_geom_bond_distance
_geom_bond_site_symmetry_2
_geom_bond_publ_flag
Pd N1 2.0606(11) . ?
Pd N2 2.0614(11) . ?
Pd P 2.2442(3) . ?
Pd Cl1 2.3146(3) . ?
Pd C23 2.4970(14) . ?
Fe C1 2.0267(13) . ?
Fe C2 2.0351(14) . ?
Fe C8 2.0394(14) . ?
Fe C7 2.0457(14) . ?
Fe C9 2.0459(14) . ?
Fe C5 2.0468(14) . ?
Fe C10 2.0544(14) . ?
Fe C3 2.0583(15) . ?
Fe C6 2.0622(13) . ?
Fe C4 2.0651(14) . ?
P C1 1.7963(14) . ?
P C11 1.8202(13) . ?
P C17 1.8267(14) . ?
N1 C23 1.3893(17) . ?
N1 C6 1.4224(17) . ?
N2 C23 1.3099(18) . ?
N2 C24 1.4582(17) . ?
N3 C23 1.3530(18) . ?
N3 C27 1.4700(17) . ?
N3 H3N 0.9019 . ?
C1 C5 1.4387(19) . ?
C1 C2 1.4394(19) . ?
C2 C3 1.426(2) . ?
C2 H2 0.9500 . ?
C3 C4 1.423(2) . ?
C3 H3 0.9500 . ?
C4 C5 1.427(2) . ?
C4 H4 0.9500 . ?
C5 H5 0.9500 . ?
C6 C7 1.4312(19) . ?
C6 C10 1.4352(19) . ?
C7 C8 1.420(2) . ?
C7 H7 0.9500 . ?
C8 C9 1.427(2) . ?
C8 H8 0.9500 . ?
C9 C10 1.432(2) . ?
C9 H9 0.9500 . ?
C10 H10 0.9500 . ?
C11 C12 1.3932(19) . ?
C11 C16 1.3987(19) . ?
C12 C13 1.3944(19) . ?
C12 H12 0.9500 . ?
C13 C14 1.385(2) . ?
C13 H13 0.9500 . ?
C14 C15 1.389(2) . ?
C14 H14 0.9500 . ?
C15 C16 1.3909(19) . ?
C15 H15 0.9500 . ?
C16 H16 0.9500 . ?
C17 C18 1.3923(19) . ?
C17 C22 1.3963(19) . ?
C18 C19 1.394(2) . ?
C18 H18 0.9500 . ?
C19 C20 1.387(2) . ?
C19 H19 0.9500 . ?
C20 C21 1.385(2) . ?
C20 H20 0.9500 . ?
C21 C22 1.394(2) . ?
C21 H21 0.9500 . ?
C22 H22 0.9500 . ?
C24 C25 1.522(2) . ?
C24 C26 1.527(2) . ?
C24 H24 1.0000 . ?
C25 H25A 0.9800 . ?
C25 H25B 0.9800 . ?
C25 H25C 0.9800 . ?
C26 H26A 0.9800 . ?
C26 H26B 0.9800 . ?
C26 H26C 0.9800 . ?
C27 C28 1.519(2) . ?
C27 C29 1.525(2) . ?
C27 H27 1.0000 . ?
C28 H28A 0.9800 . ?
C28 H28B 0.9800 . ?
C28 H28C 0.9800 . ?
C29 H29A 0.9800 . ?
C29 H29B 0.9800 . ?
C29 H29C 0.9800 . ?
O1S C1S 1.4294(18) . ?
O1S C3S 1.4298(17) . ?
C1S C2S 1.503(2) . ?
C1S H1S1 0.9900 . ?
C1S H1S2 0.9900 . ?
C2S H2S1 0.9800 . ?
C2S H2S2 0.9800 . ?
C2S H2S3 0.9800 . ?
C3S C4S 1.506(2) . ?
C3S H3S1 0.9900 . ?
C3S H3S2 0.9900 . ?
C4S H4S1 0.9800 . ?
C4S H4S2 0.9800 . ?
C4S H4S3 0.9800 . ?
